data_4061182
loop_
_publ_author_name
'Wyman, Ian W.'
'Burchell, Tara J.'
'Robertson, Kathy N.'
'Cameron, T. Stanley'
'Aquino, Manuel A. S.'

_publ_section_title
;
 Structure and Electrochemistry of Heterobimetallic
 Ferrocenecarboxylatoruthenium(II) Complexes
;
_journal_coden_ASTM ORGND7
_journal_issue 22
_journal_name_full Organometallics
_journal_page_first 5353
_journal_page_last 5364
_journal_paper_doi 10.1021/om049635n
_journal_volume 23
_journal_year 2004
_chemical_formula_moiety 'C65 H61 F6 Fe1 O2 P5 Ru1'
_chemical_formula_sum 'C65 H61 F6 Fe O2 P5 Ru'
_chemical_formula_weight 1299.97
_space_group_IT_number 14
_symmetry_cell_setting monoclinic
_symmetry_space_group_name_Hall '-P 2ybc'
_symmetry_space_group_name_H-M 'P 1 21/c 1'
_cell_angle_alpha 90
_cell_angle_beta 96.453(7)
_cell_angle_gamma 90
_cell_formula_units_Z 4
_cell_length_a 14.166(2)
_cell_length_b 20.123(2)
_cell_length_c 20.6052(9)
_cell_measurement_temperature 296
_cell_volume 5836(1)
_diffrn_ambient_temperature 296
_exptl_crystal_density_diffrn 1.479
_refine_ls_R_factor_obs 0.0499
_refine_ls_wR_factor_obs 0.1144
_cod_original_sg_symbol_H-M 'P 21/c'
_cod_original_formula_sum 'C65 H61 F6 Fe1 O2 P5 Ru1'
_cod_database_code 4061182

loop_
_symmetry_equiv_pos_as_xyz
'  +x,  +y,  +z'
'  -x,1/2+y,1/2-z'
'  -x,  -y,  -z'
'  +x,1/2-y,1/2+z'

loop_
_atom_site_label
_atom_site_type_symbol
_atom_site_fract_x
_atom_site_fract_y
_atom_site_fract_z
_atom_site_U_iso_or_equiv
_atom_site_adp_type
_atom_site_occupancy
_atom_site_calc_flag
_atom_site_refinement_flags
_atom_site_disorder_assembly
_atom_site_disorder_group
Ru1 Ru 0.22811(4) 0.47427(3) 0.26198(2) 0.03220(14) Uani 1 d . . .
Fe1 Fe 0.29878(7) 0.19878(5) 0.24731(5) 0.0463(3) Uani 1 d . . .
P1 P 0.31868(12) 0.56129(9) 0.31018(8) 0.0382(4) Uani 1 d . . .
P2 P 0.19857(12) 0.43671(9) 0.36931(8) 0.0395(4) Uani 1 d . . .
P3 P 0.09249(12) 0.53781(8) 0.23963(8) 0.0380(4) Uani 1 d . . .
P4 P 0.25967(12) 0.48980(8) 0.14694(8) 0.0369(4) Uani 1 d . . .
P5 P 0.2742(2) 0.72830(12) -0.01338(12) 0.0798(8) Uani 1 d D . .
F1A F 0.222(2) 0.711(2) 0.0476(7) 0.134(8) Uani 0.50 d PD A 1
F2A F 0.3332(10) 0.7296(7) -0.0742(5) 0.122(3) Uani 0.50 d PD A 1
F3A F 0.3270(11) 0.7909(6) 0.0186(8) 0.150(5) Uani 0.50 d PD A 1
F4A F 0.2543(13) 0.6527(5) -0.0311(9) 0.155(5) Uani 0.50 d PD A 1
F5A F 0.3720(6) 0.7002(7) 0.0277(6) 0.116(4) Uani 0.50 d PD A 1
F6A F 0.1927(17) 0.7755(11) -0.0427(16) 0.168(9) Uani 0.50 d PD A 1
F1B F 0.265(2) 0.729(2) 0.0622(5) 0.134(8) Uani 0.50 d PD A 2
F2B F 0.2276(11) 0.7288(7) -0.0878(4) 0.122(3) Uani 0.50 d PD A 2
F3B F 0.3595(9) 0.7667(8) -0.0382(9) 0.150(5) Uani 0.50 d PD A 2
F4B F 0.1688(7) 0.6983(7) -0.0143(9) 0.155(5) Uani 0.50 d PD A 2
F5B F 0.3159(10) 0.6571(5) -0.0172(7) 0.116(4) Uani 0.50 d PD A 2
F6B F 0.2297(17) 0.8003(7) -0.0115(15) 0.168(9) Uani 0.50 d PD A 2
O1 O 0.3335(3) 0.3959(2) 0.26096(19) 0.0376(10) Uani 1 d . . .
O2 O 0.1842(3) 0.3735(2) 0.22990(19) 0.0393(11) Uani 1 d . . .
C1 C 0.2711(5) 0.3553(3) 0.2352(3) 0.0364(14) Uani 1 d . . .
C2 C 0.2995(5) 0.2929(3) 0.2096(3) 0.0399(16) Uani 1 d . . .
C3 C 0.2417(6) 0.2489(3) 0.1670(3) 0.0550(19) Uani 1 d . . .
H3 H 0.1771 0.2539 0.1538 0.066 Uiso 1 calc R . .
C4 C 0.2997(7) 0.1967(4) 0.1484(3) 0.063(2) Uani 1 d . . .
H4 H 0.2798 0.1619 0.1205 0.076 Uiso 1 calc R . .
C5 C 0.3938(7) 0.2062(4) 0.1797(4) 0.067(2) Uani 1 d . . .
H5 H 0.4454 0.1784 0.1761 0.081 Uiso 1 calc R . .
C6 C 0.3949(5) 0.2651(4) 0.2168(3) 0.0521(19) Uani 1 d . . .
H6 H 0.4476 0.2832 0.2416 0.063 Uiso 1 calc R . .
C7 C 0.2479(6) 0.2005(4) 0.3361(4) 0.062(2) Uani 1 d . . .
H7 H 0.2294 0.2380 0.3578 0.075 Uiso 1 calc R . .
C8 C 0.1896(6) 0.1612(5) 0.2907(4) 0.077(3) Uani 1 d . . .
H8 H 0.1255 0.1682 0.2772 0.092 Uiso 1 calc R . .
C9 C 0.2462(7) 0.1097(4) 0.2696(4) 0.072(2) Uani 1 d . . .
H9 H 0.2261 0.0769 0.2394 0.087 Uiso 1 calc R . .
C10 C 0.3359(7) 0.1163(4) 0.3012(4) 0.072(3) Uani 1 d . . .
H10 H 0.3869 0.0883 0.2963 0.087 Uiso 1 calc R . .
C11 C 0.3386(6) 0.1722(4) 0.3423(4) 0.064(2) Uani 1 d . . .
H11 H 0.3914 0.1876 0.3689 0.077 Uiso 1 calc R . .
C12 C 0.2857(5) 0.5928(3) 0.3872(3) 0.0442(17) Uani 1 d . . .
H12A H 0.3299 0.6278 0.4021 0.053 Uiso 1 calc R . .
H12B H 0.2232 0.6128 0.3789 0.053 Uiso 1 calc R . .
C13 C 0.2832(5) 0.5430(4) 0.4427(3) 0.054(2) Uani 1 d . . .
H13A H 0.2849 0.5670 0.4837 0.065 Uiso 1 calc R . .
H13B H 0.3394 0.5152 0.4449 0.065 Uiso 1 calc R . .
C14 C 0.1946(5) 0.4987(3) 0.4346(3) 0.0461(17) Uani 1 d . . .
H14A H 0.1387 0.5263 0.4247 0.055 Uiso 1 calc R . .
H14B H 0.1888 0.4759 0.4754 0.055 Uiso 1 calc R . .
C15 C 0.4438(4) 0.5379(3) 0.3321(3) 0.0415(17) Uani 1 d . . .
C16 C 0.4967(5) 0.5611(4) 0.3892(4) 0.058(2) Uani 1 d . . .
H16 H 0.4686 0.5895 0.4169 0.070 Uiso 1 calc R . .
C17 C 0.5896(6) 0.5422(4) 0.4046(4) 0.068(2) Uani 1 d . . .
H17 H 0.6233 0.5573 0.4431 0.082 Uiso 1 calc R . .
C18 C 0.6343(6) 0.5006(5) 0.3632(5) 0.073(3) Uani 1 d . . .
H18 H 0.6974 0.4881 0.3737 0.088 Uiso 1 calc R . .
C19 C 0.5840(5) 0.4786(4) 0.3072(4) 0.061(2) Uani 1 d . . .
H19 H 0.6135 0.4515 0.2790 0.074 Uiso 1 calc R . .
C20 C 0.4898(5) 0.4959(3) 0.2917(4) 0.0526(19) Uani 1 d . . .
H20 H 0.4564 0.4793 0.2537 0.063 Uiso 1 calc R . .
C21 C 0.3358(5) 0.6407(3) 0.2685(3) 0.0414(16) Uani 1 d . . .
C22 C 0.3913(5) 0.6421(3) 0.2172(3) 0.0474(18) Uani 1 d . . .
H22 H 0.4215 0.6036 0.2054 0.057 Uiso 1 calc R . .
C23 C 0.4019(5) 0.7006(4) 0.1834(4) 0.059(2) Uani 1 d . . .
H23 H 0.4399 0.7011 0.1495 0.070 Uiso 1 calc R . .
C24 C 0.3575(6) 0.7575(4) 0.1991(4) 0.059(2) Uani 1 d . . .
H24 H 0.3619 0.7958 0.1744 0.071 Uiso 1 calc R . .
C25 C 0.3069(6) 0.7577(4) 0.2513(4) 0.066(2) Uani 1 d . . .
H25 H 0.2813 0.7974 0.2642 0.080 Uiso 1 calc R . .
C26 C 0.2926(5) 0.7002(4) 0.2858(4) 0.0507(18) Uani 1 d . . .
H26 H 0.2548 0.7009 0.3199 0.061 Uiso 1 calc R . .
C27 C 0.2873(5) 0.3799(3) 0.4107(3) 0.0450(17) Uani 1 d . . .
C28 C 0.3833(5) 0.3855(4) 0.4015(3) 0.0529(19) Uani 1 d . . .
H28 H 0.4018 0.4162 0.3717 0.063 Uiso 1 calc R . .
C29 C 0.4520(6) 0.3454(4) 0.4370(4) 0.064(2) Uani 1 d . . .
H29 H 0.5159 0.3500 0.4314 0.077 Uiso 1 calc R . .
C30 C 0.4238(6) 0.2991(4) 0.4802(4) 0.069(2) Uani 1 d . . .
H30 H 0.4691 0.2717 0.5028 0.082 Uiso 1 calc R . .
C31 C 0.3297(6) 0.2926(4) 0.4903(3) 0.062(2) Uani 1 d . . .
H31 H 0.3118 0.2614 0.5198 0.075 Uiso 1 calc R . .
C32 C 0.2621(5) 0.3329(3) 0.4564(3) 0.0509(19) Uani 1 d . . .
H32 H 0.1989 0.3289 0.4639 0.061 Uiso 1 calc R . .
C33 C 0.0886(5) 0.3885(4) 0.3765(3) 0.0467(17) Uani 1 d . . .
C34 C 0.0748(5) 0.3295(4) 0.3420(4) 0.056(2) Uani 1 d . . .
H34 H 0.1194 0.3150 0.3152 0.068 Uiso 1 calc R . .
C35 C -0.0061(6) 0.2922(4) 0.3477(5) 0.076(3) Uani 1 d . . .
H35 H -0.0164 0.2539 0.3227 0.091 Uiso 1 calc R . .
C36 C -0.0714(7) 0.3098(5) 0.3888(5) 0.089(3) Uani 1 d . . .
H36 H -0.1242 0.2834 0.3933 0.107 Uiso 1 calc R . .
C37 C -0.0559(6) 0.3675(6) 0.4230(5) 0.085(3) Uani 1 d . . .
H37 H -0.0995 0.3807 0.4510 0.101 Uiso 1 calc R . .
C38 C 0.0222(5) 0.4071(4) 0.4175(4) 0.063(2) Uani 1 d . . .
H38 H 0.0302 0.4463 0.4413 0.075 Uiso 1 calc R . .
C39 C 0.0979(5) 0.6054(3) 0.1802(3) 0.0431(16) Uani 1 d . . .
H39A H 0.0380 0.6292 0.1767 0.052 Uiso 1 calc R . .
H39B H 0.1471 0.6363 0.1973 0.052 Uiso 1 calc R . .
C40 C 0.1172(5) 0.5852(3) 0.1119(3) 0.0479(18) Uani 1 d . . .
H40A H 0.0985 0.6213 0.0820 0.057 Uiso 1 calc R . .
H40B H 0.0778 0.5471 0.0983 0.057 Uiso 1 calc R . .
C41 C 0.2213(4) 0.5675(3) 0.1060(3) 0.0423(16) Uani 1 d . . .
H41A H 0.2615 0.6033 0.1245 0.051 Uiso 1 calc R . .
H41B H 0.2301 0.5639 0.0601 0.051 Uiso 1 calc R . .
C42 C 0.0369(4) 0.5823(4) 0.3041(3) 0.0450(17) Uani 1 d . . .
C43 C -0.0272(5) 0.5509(4) 0.3387(3) 0.060(2) Uani 1 d . . .
H43 H -0.0441 0.5071 0.3288 0.072 Uiso 1 calc R . .
C44 C -0.0673(6) 0.5835(6) 0.3882(4) 0.081(3) Uani 1 d . . .
H44 H -0.1107 0.5612 0.4109 0.098 Uiso 1 calc R . .
C45 C -0.0443(7) 0.6472(6) 0.4040(4) 0.086(3) Uani 1 d . . .
H45 H -0.0704 0.6683 0.4380 0.103 Uiso 1 calc R . .
C46 C 0.0176(6) 0.6800(5) 0.3692(4) 0.080(3) Uani 1 d . . .
H46 H 0.0330 0.7240 0.3792 0.096 Uiso 1 calc R . .
C47 C 0.0582(5) 0.6486(4) 0.3191(4) 0.057(2) Uani 1 d . . .
H47 H 0.0996 0.6719 0.2955 0.069 Uiso 1 calc R . .
C48 C -0.0123(5) 0.4907(3) 0.2034(3) 0.0434(17) Uani 1 d . . .
C49 C -0.0244(5) 0.4260(4) 0.2224(3) 0.0552(19) Uani 1 d . . .
H49 H 0.0214 0.4061 0.2521 0.066 Uiso 1 calc R . .
C50 C -0.1037(6) 0.3902(4) 0.1979(4) 0.069(2) Uani 1 d . . .
H50 H -0.1110 0.3467 0.2118 0.082 Uiso 1 calc R . .
C51 C -0.1704(6) 0.4174(5) 0.1543(5) 0.081(3) Uani 1 d . . .
H51 H -0.2239 0.3930 0.1385 0.098 Uiso 1 calc R . .
C52 C -0.1590(6) 0.4821(5) 0.1332(4) 0.083(3) Uani 1 d . . .
H52 H -0.2042 0.5006 0.1022 0.100 Uiso 1 calc R . .
C53 C -0.0811(5) 0.5193(4) 0.1576(3) 0.0549(19) Uani 1 d . . .
H53 H -0.0744 0.5629 0.1439 0.066 Uiso 1 calc R . .
C54 C 0.3825(4) 0.4818(4) 0.1274(3) 0.0435(17) Uani 1 d . . .
C55 C 0.4281(5) 0.5338(4) 0.0983(3) 0.0521(18) Uani 1 d . . .
H55 H 0.3980 0.5747 0.0919 0.063 Uiso 1 calc R . .
C56 C 0.5188(6) 0.5245(5) 0.0788(3) 0.066(2) Uani 1 d . . .
H56 H 0.5478 0.5591 0.0586 0.079 Uiso 1 calc R . .
C57 C 0.5649(6) 0.4657(6) 0.0891(4) 0.078(3) Uani 1 d . . .
H57 H 0.6262 0.4607 0.0777 0.093 Uiso 1 calc R . .
C58 C 0.5210(6) 0.4133(5) 0.1163(4) 0.075(3) Uani 1 d . . .
H58 H 0.5516 0.3725 0.1218 0.090 Uiso 1 calc R . .
C59 C 0.4309(6) 0.4215(4) 0.1357(4) 0.065(2) Uani 1 d . . .
H59 H 0.4022 0.3860 0.1547 0.078 Uiso 1 calc R . .
C60 C 0.2016(5) 0.4297(3) 0.0878(3) 0.0419(16) Uani 1 d . . .
C61 C 0.2410(6) 0.4132(4) 0.0318(4) 0.068(2) Uani 1 d . . .
H61 H 0.3005 0.4301 0.0259 0.082 Uiso 1 calc R . .
C62 C 0.1962(7) 0.3729(5) -0.0155(4) 0.081(3) Uani 1 d . . .
H62 H 0.2246 0.3633 -0.0530 0.097 Uiso 1 calc R . .
C63 C 0.1089(7) 0.3467(4) -0.0070(4) 0.078(3) Uani 1 d . . .
H63 H 0.0790 0.3178 -0.0381 0.093 Uiso 1 calc R . .
C64 C 0.0660(6) 0.3628(4) 0.0470(4) 0.066(2) Uani 1 d . . .
H64 H 0.0061 0.3461 0.0522 0.079 Uiso 1 calc R . .
C65 C 0.1120(5) 0.4043(4) 0.0941(3) 0.0503(18) Uani 1 d . . .
H65 H 0.0822 0.4153 0.1306 0.060 Uiso 1 calc R . .

loop_
_atom_site_aniso_label
_atom_site_aniso_U_11
_atom_site_aniso_U_22
_atom_site_aniso_U_33
_atom_site_aniso_U_23
_atom_site_aniso_U_13
_atom_site_aniso_U_12
Ru1 0.0345(3) 0.0312(3) 0.0305(2) -0.0007(3) 0.0016(2) -0.0002(3)
Fe1 0.0626(7) 0.0362(6) 0.0404(6) 0.0039(5) 0.0068(5) 0.0053(5)
P1 0.0428(10) 0.0357(10) 0.0347(9) -0.0012(8) -0.0013(8) -0.0024(8)
P2 0.0447(11) 0.0419(10) 0.0321(9) 0.0031(8) 0.0047(8) -0.0017(9)
P3 0.0364(9) 0.0403(11) 0.0364(9) -0.0039(8) 0.0000(7) 0.0037(8)
P4 0.0390(10) 0.0400(11) 0.0318(9) 0.0021(7) 0.0041(7) 0.0032(8)
P5 0.118(2) 0.0602(15) 0.0629(16) 0.0129(13) 0.0189(15) -0.0027(16)
F1A 0.20(3) 0.12(2) 0.088(7) 0.014(9) 0.020(12) 0.014(15)
F2A 0.172(9) 0.131(7) 0.063(5) 0.028(5) 0.010(7) 0.018(9)
F3A 0.115(8) 0.115(9) 0.217(16) -0.018(9) -0.002(9) -0.041(7)
F4A 0.137(11) 0.112(9) 0.210(12) 0.008(9) -0.002(10) -0.032(7)
F5A 0.092(8) 0.137(10) 0.118(9) 0.046(7) 0.013(6) 0.033(6)
F6A 0.112(17) 0.207(15) 0.18(3) 0.103(14) 0.016(12) 0.038(14)
F1B 0.20(3) 0.12(2) 0.088(7) 0.014(9) 0.020(12) 0.014(15)
F2B 0.172(9) 0.131(7) 0.063(5) 0.028(5) 0.010(7) 0.018(9)
F3B 0.115(8) 0.115(9) 0.217(16) -0.018(9) -0.002(9) -0.041(7)
F4B 0.137(11) 0.112(9) 0.210(12) 0.008(9) -0.002(10) -0.032(7)
F5B 0.092(8) 0.137(10) 0.118(9) 0.046(7) 0.013(6) 0.033(6)
F6B 0.112(17) 0.207(15) 0.18(3) 0.103(14) 0.016(12) 0.038(14)
O1 0.035(3) 0.039(3) 0.037(2) 0.004(2) -0.001(2) 0.005(2)
O2 0.044(3) 0.034(3) 0.040(3) -0.004(2) 0.005(2) 0.000(2)
C1 0.041(4) 0.033(3) 0.035(3) 0.008(3) 0.001(3) 0.004(4)
C2 0.050(4) 0.035(4) 0.037(4) 0.003(3) 0.014(3) 0.003(3)
C3 0.069(5) 0.050(5) 0.045(4) -0.007(4) 0.007(4) 0.001(4)
C4 0.103(7) 0.047(5) 0.041(4) 0.004(4) 0.015(5) 0.008(5)
C5 0.095(7) 0.047(5) 0.065(5) 0.007(4) 0.031(5) 0.024(5)
C6 0.055(5) 0.051(5) 0.054(5) 0.017(4) 0.023(4) 0.002(4)
C7 0.100(7) 0.045(5) 0.044(4) 0.016(4) 0.016(5) 0.017(5)
C8 0.063(6) 0.091(7) 0.078(6) 0.032(6) 0.013(5) -0.009(5)
C9 0.104(8) 0.046(5) 0.066(6) 0.002(4) 0.002(6) -0.002(5)
C10 0.112(8) 0.044(5) 0.063(6) 0.019(4) 0.022(5) 0.030(5)
C11 0.075(6) 0.065(6) 0.050(5) 0.018(4) -0.006(4) 0.004(5)
C12 0.056(4) 0.043(4) 0.035(4) -0.014(3) 0.010(3) -0.005(3)
C13 0.069(5) 0.061(5) 0.032(4) -0.008(3) 0.003(4) 0.001(4)
C14 0.058(5) 0.056(4) 0.025(3) -0.003(3) 0.007(3) 0.003(4)
C15 0.040(4) 0.034(4) 0.047(4) 0.012(3) -0.007(3) -0.004(3)
C16 0.061(5) 0.054(5) 0.054(5) 0.011(4) -0.018(4) -0.014(4)
C17 0.065(6) 0.074(6) 0.057(5) 0.017(4) -0.029(4) -0.024(5)
C18 0.037(5) 0.090(7) 0.088(7) 0.021(5) -0.011(5) -0.004(4)
C19 0.050(5) 0.061(5) 0.074(5) 0.008(5) 0.007(4) 0.006(4)
C20 0.059(5) 0.039(4) 0.057(5) 0.000(3) -0.005(4) -0.007(4)
C21 0.042(4) 0.036(4) 0.044(4) -0.003(3) -0.007(3) -0.007(3)
C22 0.059(5) 0.039(4) 0.043(4) -0.008(3) 0.001(4) -0.003(4)
C23 0.058(5) 0.065(6) 0.053(5) 0.001(4) 0.009(4) 0.001(4)
C24 0.064(5) 0.052(5) 0.058(5) 0.014(4) -0.005(4) -0.006(4)
C25 0.092(6) 0.032(4) 0.073(6) 0.004(4) -0.001(5) 0.006(4)
C26 0.048(4) 0.046(5) 0.058(5) 0.001(4) 0.008(4) 0.004(4)
C27 0.051(5) 0.054(5) 0.030(3) 0.006(3) 0.002(3) 0.007(4)
C28 0.063(5) 0.047(4) 0.047(4) 0.003(4) -0.002(4) -0.004(4)
C29 0.055(5) 0.079(6) 0.058(5) 0.011(5) 0.003(4) 0.014(5)
C30 0.080(6) 0.074(6) 0.049(5) 0.009(4) -0.009(4) 0.020(5)
C31 0.085(6) 0.063(5) 0.036(4) 0.012(4) -0.003(4) 0.008(5)
C32 0.064(5) 0.053(5) 0.037(4) 0.009(3) 0.012(4) 0.001(4)
C33 0.047(4) 0.052(5) 0.040(4) 0.012(3) 0.003(3) -0.007(4)
C34 0.059(5) 0.051(5) 0.061(5) 0.011(4) 0.015(4) -0.005(4)
C35 0.081(7) 0.057(5) 0.090(7) 0.017(5) 0.010(5) -0.020(5)
C36 0.077(7) 0.089(8) 0.103(8) 0.029(6) 0.018(6) -0.027(6)
C37 0.058(6) 0.111(9) 0.089(7) 0.007(6) 0.031(5) -0.017(6)
C38 0.059(5) 0.071(6) 0.060(5) 0.004(4) 0.015(4) -0.008(4)
C39 0.042(4) 0.033(4) 0.053(4) 0.005(3) 0.000(3) 0.002(3)
C40 0.056(5) 0.046(4) 0.041(4) 0.013(3) 0.006(3) 0.008(4)
C41 0.049(4) 0.043(4) 0.035(4) 0.013(3) 0.002(3) -0.003(3)
C42 0.031(4) 0.063(5) 0.039(4) -0.012(4) -0.002(3) 0.012(3)
C43 0.065(5) 0.068(5) 0.049(4) -0.002(4) 0.012(4) 0.020(4)
C44 0.064(6) 0.130(10) 0.051(5) -0.008(6) 0.009(4) 0.019(6)
C45 0.078(7) 0.126(10) 0.053(6) -0.030(6) 0.007(5) 0.040(7)
C46 0.080(7) 0.087(7) 0.072(6) -0.044(5) -0.002(5) 0.028(6)
C47 0.044(4) 0.072(6) 0.054(5) -0.020(4) -0.001(4) 0.006(4)
C48 0.049(4) 0.041(4) 0.042(4) -0.008(3) 0.011(3) 0.002(3)
C49 0.047(5) 0.065(5) 0.053(5) 0.004(4) 0.004(4) 0.000(4)
C50 0.053(5) 0.059(5) 0.091(6) 0.006(5) -0.005(5) -0.013(4)
C51 0.055(6) 0.073(7) 0.109(8) -0.010(6) -0.022(5) -0.020(5)
C52 0.057(5) 0.090(8) 0.093(7) -0.002(6) -0.031(5) 0.001(5)
C53 0.044(4) 0.054(5) 0.063(5) -0.001(4) -0.009(4) 0.005(4)
C54 0.034(3) 0.070(5) 0.028(3) 0.003(3) 0.007(3) 0.005(4)
C55 0.052(4) 0.063(5) 0.042(4) -0.004(4) 0.010(3) -0.007(4)
C56 0.061(5) 0.086(6) 0.052(5) -0.003(5) 0.015(4) -0.018(5)
C57 0.052(5) 0.130(10) 0.052(5) -0.006(6) 0.007(4) 0.009(6)
C58 0.058(6) 0.106(8) 0.063(6) 0.008(5) 0.017(4) 0.035(5)
C59 0.064(5) 0.073(6) 0.058(5) 0.008(4) 0.015(4) 0.022(5)
C60 0.054(5) 0.037(4) 0.035(4) -0.006(3) 0.006(3) 0.007(3)
C61 0.074(6) 0.079(6) 0.050(5) -0.017(4) 0.004(4) -0.001(5)
C62 0.095(7) 0.092(7) 0.053(5) -0.035(5) 0.004(5) 0.005(6)
C63 0.105(8) 0.064(6) 0.059(6) -0.027(5) -0.015(5) -0.003(6)
C64 0.068(6) 0.062(5) 0.062(5) -0.008(4) -0.015(4) -0.021(4)
C65 0.044(4) 0.058(5) 0.047(4) -0.007(4) -0.002(3) 0.007(4)

loop_
_geom_bond_atom_site_label_1
_geom_bond_atom_site_label_2
_geom_bond_distance
_geom_bond_site_symmetry_2
_geom_bond_publ_flag
Ru1 O1 2.173(4) . ?
Ru1 O2 2.200(4) . ?
Ru1 P3 2.3106(17) . ?
Ru1 P1 2.3264(18) . ?
Ru1 P2 2.4177(17) . ?
Ru1 P4 2.4808(17) . ?
Ru1 C1 2.546(6) . ?
Fe1 C9 2.013(8) . ?
Fe1 C8 2.019(8) . ?
Fe1 C3 2.027(7) . ?
Fe1 C10 2.033(7) . ?
Fe1 C4 2.040(7) . ?
Fe1 C7 2.041(7) . ?
Fe1 C11 2.046(7) . ?
Fe1 C2 2.047(6) . ?
Fe1 C5 2.050(8) . ?
Fe1 C6 2.056(7) . ?
P1 C12 1.819(6) . ?
P1 C15 1.841(6) . ?
P1 C21 1.843(7) . ?
P2 C27 1.837(7) . ?
P2 C14 1.839(6) . ?
P2 C33 1.855(7) . ?
P3 C39 1.838(6) . ?
P3 C48 1.846(7) . ?
P3 C42 1.849(7) . ?
P4 C41 1.830(6) . ?
P4 C54 1.836(6) . ?
P4 C60 1.843(7) . ?
P5 F5B 1.556(8) . ?
P5 F6A 1.563(8) . ?
P5 F1A 1.565(8) . ?
P5 F3B 1.568(8) . ?
P5 F3A 1.572(8) . ?
P5 F1B 1.576(8) . ?
P5 F6B 1.582(9) . ?
P5 F4A 1.582(8) . ?
P5 F2A 1.584(8) . ?
P5 F2B 1.600(7) . ?
P5 F4B 1.608(8) . ?
P5 F5A 1.641(7) . ?
O1 C1 1.275(7) . ?
O2 C1 1.277(7) . ?
C1 C2 1.437(8) . ?
C2 C3 1.436(9) . ?
C2 C6 1.455(9) . ?
C3 C4 1.412(10) . ?
C3 H3 0.9300 . ?
C4 C5 1.427(11) . ?
C4 H4 0.9300 . ?
C5 C6 1.410(10) . ?
C5 H5 0.9300 . ?
C6 H6 0.9300 . ?
C7 C11 1.398(10) . ?
C7 C8 1.418(11) . ?
C7 H7 0.9300 . ?
C8 C9 1.408(11) . ?
C8 H8 0.9300 . ?
C9 C10 1.368(11) . ?
C9 H9 0.9300 . ?
C10 C11 1.405(10) . ?
C10 H10 0.9300 . ?
C11 H11 0.9300 . ?
C12 C13 1.523(9) . ?
C12 H12A 0.9700 . ?
C12 H12B 0.9700 . ?
C13 C14 1.534(9) . ?
C13 H13A 0.9700 . ?
C13 H13B 0.9700 . ?
C14 H14A 0.9700 . ?
C14 H14B 0.9700 . ?
C15 C20 1.398(9) . ?
C15 C16 1.401(9) . ?
C16 C17 1.372(10) . ?
C16 H16 0.9300 . ?
C17 C18 1.397(11) . ?
C17 H17 0.9300 . ?
C18 C19 1.360(11) . ?
C18 H18 0.9300 . ?
C19 C20 1.382(9) . ?
C19 H19 0.9300 . ?
C20 H20 0.9300 . ?
C21 C22 1.388(9) . ?
C21 C26 1.409(9) . ?
C22 C23 1.384(9) . ?
C22 H22 0.9300 . ?
C23 C24 1.362(10) . ?
C23 H23 0.9300 . ?
C24 C25 1.357(10) . ?
C24 H24 0.9300 . ?
C25 C26 1.384(10) . ?
C25 H25 0.9300 . ?
C26 H26 0.9300 . ?
C27 C28 1.397(9) . ?
C27 C32 1.409(9) . ?
C28 C29 1.405(9) . ?
C28 H28 0.9300 . ?
C29 C30 1.378(10) . ?
C29 H29 0.9300 . ?
C30 C31 1.379(11) . ?
C30 H30 0.9300 . ?
C31 C32 1.382(9) . ?
C31 H31 0.9300 . ?
C32 H32 0.9300 . ?
C33 C38 1.385(9) . ?
C33 C34 1.387(10) . ?
C34 C35 1.385(10) . ?
C34 H34 0.9300 . ?
C35 C36 1.370(12) . ?
C35 H35 0.9300 . ?
C36 C37 1.364(13) . ?
C36 H36 0.9300 . ?
C37 C38 1.378(11) . ?
C37 H37 0.9300 . ?
C38 H38 0.9300 . ?
C39 C40 1.519(8) . ?
C39 H39A 0.9700 . ?
C39 H39B 0.9700 . ?
C40 C41 1.536(9) . ?
C40 H40A 0.9700 . ?
C40 H40B 0.9700 . ?
C41 H41A 0.9700 . ?
C41 H41B 0.9700 . ?
C42 C43 1.371(10) . ?
C42 C47 1.395(10) . ?
C43 C44 1.386(11) . ?
C43 H43 0.9300 . ?
C44 C45 1.354(13) . ?
C44 H44 0.9300 . ?
C45 C46 1.364(13) . ?
C45 H45 0.9300 . ?
C46 C47 1.388(10) . ?
C46 H46 0.9300 . ?
C47 H47 0.9300 . ?
C48 C49 1.377(9) . ?
C48 C53 1.401(9) . ?
C49 C50 1.382(10) . ?
C49 H49 0.9300 . ?
C50 C51 1.345(11) . ?
C50 H50 0.9300 . ?
C51 C52 1.389(12) . ?
C51 H51 0.9300 . ?
C52 C53 1.381(10) . ?
C52 H52 0.9300 . ?
C53 H53 0.9300 . ?
C54 C59 1.395(10) . ?
C54 C55 1.399(9) . ?
C55 C56 1.401(10) . ?
C55 H55 0.9300 . ?
C56 C57 1.358(11) . ?
C56 H56 0.9300 . ?
C57 C58 1.374(12) . ?
C57 H57 0.9300 . ?
C58 C59 1.390(10) . ?
C58 H58 0.9300 . ?
C59 H59 0.9300 . ?
C60 C61 1.378(9) . ?
C60 C65 1.388(9) . ?
C61 C62 1.368(10) . ?
C61 H61 0.9300 . ?
C62 C63 1.373(12) . ?
C62 H62 0.9300 . ?
C63 C64 1.367(11) . ?
C63 H63 0.9300 . ?
C64 C65 1.385(9) . ?
C64 H64 0.9300 . ?
C65 H65 0.9300 . ?
